data_4503335
loop_
_publ_author_name
'Aburaya, Kazuaki'
'Nakano, Kazunori'
'Sada, Kazuki'
'Yoswathananont, Nungruethai'
'Shigesato, Masashi'
'Hisaki, Ichiro'
'Tohnai, Norimitsu'
'Miyata, Mikiji'

_publ_section_title
;
 Importance of Weak Hydrogen Bonds in the Formation of Cholamide Inclusion
 Crystals with Aromatic Guests
;
_journal_issue 3
_journal_name_full 'Crystal Growth &amp; Design'
_journal_page_first 1013
_journal_paper_doi 10.1021/cg701011r
_journal_volume 8
_journal_year 2008
_chemical_formula_sum 'C30 H44 Br Cl O5'
_chemical_formula_weight 600.03
_space_group_IT_number 4
_symmetry_cell_setting monoclinic
_symmetry_Int_Tables_number 4
_symmetry_space_group_name_Hall 'P 2yb'
_symmetry_space_group_name_H-M 'P 1 21 1'
_cell_angle_alpha 90
_cell_angle_beta 108.350(3)
_cell_angle_gamma 90
_cell_formula_units_Z 2
_cell_length_a 11.9854(7)
_cell_length_b 8.0890(6)
_cell_length_c 15.847(1)
_cell_measurement_reflns_used 2770
_cell_measurement_temperature 213.2
_cell_measurement_theta_max 66.7
_cell_measurement_theta_min 4.1
_cell_volume 1458.24(17)
_computing_cell_refinement PROCESS-AUTO
_computing_data_collection PROCESS-AUTO
_computing_data_reduction 'teXsan Ver. 1.10'
_computing_publication_material 'teXsan Ver. 1.10'
_computing_structure_refinement 'teXsan Ver. 1.10'
_computing_structure_solution SIR92
_diffrn_measured_fraction_theta_full 0.9451
_diffrn_measured_fraction_theta_max 0.9451
_diffrn_measurement_device_type 'Rigaku RAXIS-RAPID Imaging Plate'
_diffrn_measurement_method \w
_diffrn_radiation_type 'Cu K\a'
_diffrn_radiation_wavelength 1.5418
_diffrn_reflns_av_R_equivalents 0.060
_diffrn_reflns_limit_h_max 14
_diffrn_reflns_limit_h_min 0
_diffrn_reflns_limit_k_max 9
_diffrn_reflns_limit_k_min 0
_diffrn_reflns_limit_l_max 17
_diffrn_reflns_limit_l_min -19
_diffrn_reflns_number 9612
_diffrn_reflns_theta_full 68.21
_diffrn_reflns_theta_max 68.21
_exptl_absorpt_coefficient_mu 3.059
_exptl_absorpt_correction_type none
_exptl_crystal_colour colorless
_exptl_crystal_density_diffrn 1.366
_exptl_crystal_density_method 'not measured'
_exptl_crystal_description block
_exptl_crystal_size_max 0.500
_exptl_crystal_size_mid 0.150
_exptl_crystal_size_min 0.130
_refine_diff_density_max 0.50
_refine_diff_density_min -0.58
_refine_ls_extinction_method none
_refine_ls_goodness_of_fit_ref 2.259
_refine_ls_hydrogen_treatment noref
_refine_ls_number_parameters 334
_refine_ls_number_reflns 2721
_refine_ls_R_factor_gt 0.0751
_refine_ls_shift/su_max 0.0002
_refine_ls_structure_factor_coef Fsqd
_refine_ls_weighting_details 'w = 1/[\s^2^(Fo^2^) + (0.05000(Max(Fo^2^,0) + 2Fc^2^)/3)^2^]'
_refine_ls_weighting_scheme calc
_refine_ls_wR_factor_ref 0.2047
_reflns_number_gt 2374
_reflns_number_total 2721
_reflns_threshold_expression F^2^>2.0\s(F^2^)
_cod_data_source_file cg701011r-file002.cif
_cod_data_source_block CA18
_cod_original_cell_volume 1458.3(2)
_cod_original_formula_sum 'C30 H44 Br Cl O5 '
_cod_database_code 4503335

loop_
_symmetry_equiv_pos_as_xyz
x,y,z
-x,1/2+y,-z

loop_
_atom_site_label
_atom_site_type_symbol
_atom_site_fract_x
_atom_site_fract_y
_atom_site_fract_z
_atom_site_U_iso_or_equiv
_atom_site_adp_type
_atom_site_occupancy
_atom_site_calc_flag
Br(1) Br -0.0654(1) -0.190(1) -0.61765(7) 0.1213(5) Uani 1.00 d
Cl(1) Cl 0.0782(1) -0.155(1) -0.2526(1) 0.0699(5) Uani 1.00 d
O(1) O 0.1091(2) -0.116(1) 0.0999(2) 0.0372(8) Uani 1.00 d
O(2) O -0.2355(3) 0.109(1) -0.1223(2) 0.0320(8) Uani 1.00 d
O(3) O -0.2982(2) -0.427(2) -0.2134(2) 0.0336(8) Uani 1.00 d
O(4) O -0.7145(4) -0.196(2) -0.6724(2) 0.0510(10) Uani 1.00 d
O(5) O -0.7792(3) -0.449(2) -0.7154(2) 0.0405(9) Uani 1.00 d
C(1) C -0.1740(4) -0.315(2) 0.1008(3) 0.031(1) Uani 1.00 d
C(2) C -0.0518(4) -0.300(2) 0.0898(3) 0.0317(10) Uani 1.00 d
C(3) C -0.0030(3) -0.128(2) 0.1162(3) 0.0302(9) Uani 1.00 d
C(4) C -0.0840(4) 0.002(2) 0.0651(3) 0.030(1) Uani 1.00 d
C(5) C -0.2097(4) -0.010(2) 0.0712(3) 0.0287(10) Uani 1.00 d
C(6) C -0.2874(4) 0.125(2) 0.0158(3) 0.031(1) Uani 1.00 d
C(7) C -0.3306(4) 0.097(2) -0.0844(3) 0.0272(9) Uani 1.00 d
C(8) C -0.3853(4) -0.076(2) -0.1058(3) 0.0282(9) Uani 1.00 d
C(9) C -0.3027(3) -0.214(2) -0.0542(2) 0.0252(9) Uani 1.00 d
C(10) C -0.2648(3) -0.187(2) 0.0482(3) 0.0266(9) Uani 1.00 d
C(11) C -0.3591(4) -0.383(2) -0.0846(3) 0.0301(10) Uani 1.00 d
C(12) C -0.4009(4) -0.416(2) -0.1845(3) 0.0278(10) Uani 1.00 d
C(13) C -0.4846(3) -0.276(2) -0.2335(3) 0.0242(9) Uani 1.00 d
C(14) C -0.4216(3) -0.111(2) -0.2050(3) 0.0278(9) Uani 1.00 d
C(15) C -0.4980(4) 0.016(2) -0.2658(3) 0.034(1) Uani 1.00 d
C(16) C -0.5495(5) -0.077(2) -0.3542(3) 0.041(1) Uani 1.00 d
C(17) C -0.5129(4) -0.262(2) -0.3357(3) 0.0310(10) Uani 1.00 d
C(18) C -0.5994(4) -0.288(2) -0.2103(3) 0.034(1) Uani 1.00 d
C(19) C -0.3721(4) -0.203(2) 0.0822(3) 0.036(1) Uani 1.00 d
C(20) C -0.6062(4) -0.377(2) -0.3984(3) 0.035(1) Uani 1.00 d
C(21) C -0.5774(6) -0.560(2) -0.3813(4) 0.054(1) Uani 1.00 d
C(22) C -0.6204(4) -0.331(2) -0.4954(3) 0.040(1) Uani 1.00 d
C(23) C -0.7298(5) -0.393(2) -0.5626(3) 0.053(1) Uani 1.00 d
C(24) C -0.7412(4) -0.333(2) -0.6557(3) 0.0370(10) Uani 1.00 d
C(25) C -0.0863(5) -0.242(2) -0.5093(3) 0.067(2) Uani 1.00 d
C(26) C -0.0059(5) -0.184(2) -0.4325(3) 0.060(2) Uani 1.00 d
C(27) C -0.0225(5) -0.222(2) -0.3508(3) 0.060(1) Uani 1.00 d
C(28) C -0.1196(5) -0.312(2) -0.3489(5) 0.073(2) Uani 1.00 d
C(29) C -0.1970(6) -0.374(2) -0.4262(5) 0.080(2) Uani 1.00 d
C(30) C -0.1791(5) -0.339(2) -0.5068(5) 0.077(2) Uani 1.00 d
H(1) H -0.1653 -0.3064 0.1624 0.0376 Uiso 1.00 calc
H(2) H -0.2038 -0.4266 0.0821 0.0376 Uiso 1.00 calc
H(3) H -0.0582 -0.3250 0.0296 0.0377 Uiso 1.00 calc
H(4) H -0.0012 -0.3847 0.1267 0.0377 Uiso 1.00 calc
H(5) H 0.0082 -0.1178 0.1780 0.0372 Uiso 1.00 calc
H(6) H -0.0881 -0.0137 0.0050 0.0384 Uiso 1.00 calc
H(7) H -0.0519 0.1005 0.0879 0.0384 Uiso 1.00 calc
H(8) H -0.2035 0.0061 0.1317 0.0366 Uiso 1.00 calc
H(9) H -0.2444 0.2198 0.0264 0.0393 Uiso 1.00 calc
H(10) H -0.3545 0.1296 0.0349 0.0393 Uiso 1.00 calc
H(11) H -0.3885 0.1722 -0.1113 0.0345 Uiso 1.00 calc
H(12) H -0.4552 -0.0832 -0.0889 0.0340 Uiso 1.00 calc
H(13) H -0.2334 -0.2148 -0.0714 0.0298 Uiso 1.00 calc
H(14) H -0.4254 -0.4004 -0.0641 0.0377 Uiso 1.00 calc
H(15) H -0.3030 -0.4726 -0.0576 0.0377 Uiso 1.00 calc
H(16) H -0.4416 -0.5236 -0.1959 0.0348 Uiso 1.00 calc
H(17) H -0.3509 -0.1221 -0.2198 0.0357 Uiso 1.00 calc
H(18) H -0.4520 0.1017 -0.2738 0.0430 Uiso 1.00 calc
H(19) H -0.5579 0.0481 -0.2438 0.0430 Uiso 1.00 calc
H(20) H -0.5201 -0.0401 -0.3985 0.0484 Uiso 1.00 calc
H(21) H -0.6333 -0.0748 -0.3737 0.0484 Uiso 1.00 calc
H(22) H -0.4418 -0.2822 -0.3492 0.0372 Uiso 1.00 calc
H(23) H -0.6518 -0.2097 -0.2408 0.0382 Uiso 1.00 calc
H(24) H -0.5829 -0.2832 -0.1487 0.0382 Uiso 1.00 calc
H(25) H -0.6346 -0.3994 -0.2294 0.0382 Uiso 1.00 calc
H(26) H -0.4319 -0.1316 0.0513 0.0426 Uiso 1.00 calc
H(27) H -0.3496 -0.1849 0.1440 0.0426 Uiso 1.00 calc
H(28) H -0.4030 -0.3172 0.0717 0.0426 Uiso 1.00 calc
H(29) H -0.6790 -0.3632 -0.3885 0.0446 Uiso 1.00 calc
H(30) H -0.6379 -0.6294 -0.4203 0.0639 Uiso 1.00 calc
H(31) H -0.5702 -0.5901 -0.3216 0.0639 Uiso 1.00 calc
H(32) H -0.5049 -0.5881 -0.3920 0.0639 Uiso 1.00 calc
H(33) H -0.5554 -0.3769 -0.5102 0.0493 Uiso 1.00 calc
H(34) H -0.6207 -0.2170 -0.4987 0.0493 Uiso 1.00 calc
H(35) H -0.7969 -0.3570 -0.5476 0.0656 Uiso 1.00 calc
H(36) H -0.7305 -0.5141 -0.5614 0.0656 Uiso 1.00 calc
H(37) H 0.1449 -0.0174 0.1207 0.0453 Uiso 1.00 calc
H(38) H -0.1951 0.1737 -0.1111 0.1076 Uiso 1.00 calc
H(39) H -0.3065 -0.4727 -0.2515 0.1076 Uiso 1.00 calc
H(40) H -0.7802 -0.4362 -0.7636 0.1076 Uiso 1.00 calc
H(41) H 0.0608 -0.1228 -0.4334 0.0747 Uiso 1.00 calc
H(42) H -0.1312 -0.3402 -0.2943 0.0877 Uiso 1.00 calc
H(43) H -0.2627 -0.4465 -0.4250 0.0970 Uiso 1.00 calc
H(44) H -0.2328 -0.3868 -0.5618 0.0932 Uiso 1.00 calc

loop_
_atom_site_aniso_label
_atom_site_aniso_U_11
_atom_site_aniso_U_22
_atom_site_aniso_U_33
_atom_site_aniso_U_12
_atom_site_aniso_U_13
_atom_site_aniso_U_23
Br(1) 0.1452(9) 0.141(1) 0.0850(6) -0.0264(10) 0.0472(6) -0.0103(8)
Cl(1) 0.0564(7) 0.084(1) 0.0564(8) 0.0085(9) -0.0008(6) -0.0146(8)
O(1) 0.026(1) 0.032(2) 0.053(2) 0.001(1) 0.011(1) -0.003(2)
O(2) 0.036(1) 0.035(2) 0.028(1) -0.004(1) 0.015(1) 0.000(1)
O(3) 0.030(1) 0.037(2) 0.034(1) 0.008(1) 0.011(1) -0.005(1)
O(4) 0.072(2) 0.046(2) 0.034(2) -0.010(2) 0.013(2) 0.003(2)
O(5) 0.049(2) 0.045(2) 0.029(1) -0.001(2) 0.016(1) -0.001(1)
C(1) 0.036(2) 0.028(2) 0.027(2) 0.000(2) 0.008(2) 0.001(2)
C(2) 0.030(2) 0.031(2) 0.030(2) 0.002(2) 0.004(2) 0.003(2)
C(3) 0.024(2) 0.038(2) 0.027(2) -0.006(2) 0.006(1) -0.005(2)
C(4) 0.029(2) 0.032(2) 0.029(2) -0.001(2) 0.010(2) -0.001(2)
C(5) 0.030(2) 0.030(2) 0.026(2) 0.000(2) 0.009(2) -0.004(2)
C(6) 0.033(2) 0.030(2) 0.032(2) 0.005(2) 0.012(2) -0.003(2)
C(7) 0.029(2) 0.026(2) 0.030(2) 0.010(2) 0.014(1) 0.006(2)
C(8) 0.027(2) 0.031(2) 0.029(2) 0.004(2) 0.013(2) 0.005(2)
C(9) 0.031(2) 0.027(2) 0.023(2) 0.003(1) 0.016(1) 0.000(1)
C(10) 0.028(2) 0.030(2) 0.023(2) -0.002(2) 0.010(1) 0.000(2)
C(11) 0.036(2) 0.029(2) 0.023(2) 0.000(2) 0.005(2) 0.002(2)
C(12) 0.029(2) 0.028(2) 0.025(2) 0.005(2) 0.007(1) 0.000(2)
C(13) 0.021(2) 0.028(2) 0.023(2) 0.001(1) 0.007(1) 0.002(2)
C(14) 0.025(2) 0.030(2) 0.028(2) 0.005(2) 0.008(2) 0.004(2)
C(15) 0.041(2) 0.026(2) 0.032(2) 0.011(2) 0.008(2) 0.007(2)
C(16) 0.050(3) 0.041(2) 0.025(2) 0.001(2) 0.004(2) 0.007(2)
C(17) 0.026(2) 0.040(2) 0.027(2) 0.002(2) 0.009(2) 0.004(2)
C(18) 0.029(2) 0.043(3) 0.031(2) -0.001(2) 0.014(2) 0.008(2)
C(19) 0.035(2) 0.049(3) 0.029(2) -0.003(2) 0.017(2) -0.001(2)
C(20) 0.029(2) 0.050(2) 0.026(2) -0.001(2) 0.008(2) 0.003(2)
C(21) 0.064(3) 0.049(3) 0.037(3) 0.003(3) 0.000(2) -0.005(2)
C(22) 0.037(2) 0.057(3) 0.023(2) 0.002(2) 0.005(2) 0.001(2)
C(23) 0.053(3) 0.073(4) 0.026(2) -0.026(3) 0.003(2) 0.002(2)
C(24) 0.035(2) 0.047(2) 0.025(2) 0.004(2) 0.004(2) 0.003(1)
C(25) 0.056(3) 0.054(4) 0.084(2) -0.009(3) 0.012(3) -0.019(3)
C(26) 0.045(2) 0.060(4) 0.072(3) -0.012(3) 0.014(2) -0.004(3)
C(27) 0.059(3) 0.048(4) 0.066(2) 0.004(2) 0.009(2) -0.006(3)
C(28) 0.068(4) 0.064(5) 0.103(4) 0.013(3) 0.049(3) 0.021(4)
C(29) 0.063(4) 0.044(4) 0.140(5) -0.005(3) 0.042(4) -0.006(4)
C(30) 0.049(3) 0.043(4) 0.126(5) 0.000(3) 0.010(3) -0.021(4)

loop_
_atom_type_symbol
_atom_type_description
_atom_type_scat_dispersion_real
_atom_type_scat_dispersion_imag
_atom_type_scat_source
C C 0.018 0.009
;International Tables for Crystallography
(1992, Vol. C, Tables 4.2.6.8 and 6.1.1.1)
;
H H 0.000 0.000
;International Tables for Crystallography
(1992, Vol. C, Table 6.1.1.2)
;
O O 0.049 0.032
;International Tables for Crystallography
(1992, Vol. C, Tables 4.2.6.8 and 6.1.1.1)
;
Cl Cl 0.364 0.702
;International Tables for Crystallography
(1992, Vol. C, Tables 4.2.6.8 and 6.1.1.1)
;
Br Br -0.676 1.280
;International Tables for Crystallography
(1992, Vol. C, Tables 4.2.6.8 and 6.1.1.1)
;

loop_
_geom_angle_atom_site_label_1
_geom_angle_atom_site_label_2
_geom_angle_atom_site_label_3
_geom_angle
_geom_angle_site_symmetry_2
_geom_angle_site_symmetry_3
_geom_angle_publ_flag
C(2) C(1) C(10) 115.3(6) 1_555 1_555 yes
C(1) C(2) C(3) 109.8(6) 1_555 1_555 yes
O(1) C(3) C(2) 108.1(6) 1_555 1_555 yes
O(1) C(3) C(4) 109.9(6) 1_555 1_555 yes
C(2) C(3) C(4) 111.7(5) 1_555 1_555 yes
C(3) C(4) C(5) 114.0(6) 1_555 1_555 yes
C(4) C(5) C(6) 110.7(6) 1_555 1_555 yes
C(4) C(5) C(10) 112.9(5) 1_555 1_555 yes
C(6) C(5) C(10) 112.6(5) 1_555 1_555 yes
C(5) C(6) C(7) 116.1(6) 1_555 1_555 yes
O(2) C(7) C(6) 111.6(5) 1_555 1_555 yes
O(2) C(7) C(8) 108.0(5) 1_555 1_555 yes
C(6) C(7) C(8) 110.3(6) 1_555 1_555 yes
C(7) C(8) C(9) 112.6(5) 1_555 1_555 yes
C(7) C(8) C(14) 111.4(5) 1_555 1_555 yes
C(9) C(8) C(14) 109.6(5) 1_555 1_555 yes
C(8) C(9) C(10) 112.2(5) 1_555 1_555 yes
C(8) C(9) C(11) 109.6(5) 1_555 1_555 yes
C(10) C(9) C(11) 114.0(5) 1_555 1_555 yes
C(1) C(10) C(5) 108.1(5) 1_555 1_555 yes
C(1) C(10) C(9) 113.3(5) 1_555 1_555 yes
C(1) C(10) C(19) 106.2(5) 1_555 1_555 yes
C(5) C(10) C(9) 109.4(5) 1_555 1_555 yes
C(5) C(10) C(19) 109.3(6) 1_555 1_555 yes
C(9) C(10) C(19) 110.4(5) 1_555 1_555 yes
C(9) C(11) C(12) 116.7(6) 1_555 1_555 yes
O(3) C(12) C(11) 107.8(5) 1_555 1_555 yes
O(3) C(12) C(13) 111.5(5) 1_555 1_555 yes
C(11) C(12) C(13) 109.9(5) 1_555 1_555 yes
C(12) C(13) C(14) 108.0(5) 1_555 1_555 yes
C(12) C(13) C(17) 118.0(5) 1_555 1_555 yes
C(12) C(13) C(18) 108.7(5) 1_555 1_555 yes
C(14) C(13) C(17) 100.0(5) 1_555 1_555 yes
C(14) C(13) C(18) 112.4(6) 1_555 1_555 yes
C(17) C(13) C(18) 109.7(5) 1_555 1_555 yes
C(8) C(14) C(13) 115.3(5) 1_555 1_555 yes
C(8) C(14) C(15) 116.7(6) 1_555 1_555 yes
C(13) C(14) C(15) 105.1(5) 1_555 1_555 yes
C(14) C(15) C(16) 103.7(6) 1_555 1_555 yes
C(15) C(16) C(17) 106.9(5) 1_555 1_555 yes
C(13) C(17) C(16) 102.7(6) 1_555 1_555 yes
C(13) C(17) C(20) 120.2(6) 1_555 1_555 yes
C(16) C(17) C(20) 110.7(5) 1_555 1_555 yes
C(17) C(20) C(21) 113.1(6) 1_555 1_555 yes
C(17) C(20) C(22) 108.9(6) 1_555 1_555 yes
C(21) C(20) C(22) 111.2(7) 1_555 1_555 yes
C(20) C(22) C(23) 115.4(6) 1_555 1_555 yes
C(22) C(23) C(24) 112.3(7) 1_555 1_555 yes
O(4) C(24) O(5) 123.8(6) 1_555 1_555 yes
O(4) C(24) C(23) 123.9(8) 1_555 1_555 yes
O(5) C(24) C(23) 112.2(8) 1_555 1_555 yes
Br(1) C(25) C(26) 118.7(6) 1_555 1_555 yes
Br(1) C(25) C(30) 120.1(7) 1_555 1_555 yes
C(26) C(25) C(30) 121.1(8) 1_555 1_555 yes
C(25) C(26) C(27) 118.6(7) 1_555 1_555 yes
Cl(1) C(27) C(26) 120.1(6) 1_555 1_555 yes
Cl(1) C(27) C(28) 119.9(7) 1_555 1_555 yes
C(26) C(27) C(28) 120.0(8) 1_555 1_555 yes
C(27) C(28) C(29) 120.6(9) 1_555 1_555 yes
C(28) C(29) C(30) 119.3(10) 1_555 1_555 yes
C(25) C(30) C(29) 120.3(9) 1_555 1_555 yes

loop_
_geom_bond_atom_site_label_1
_geom_bond_atom_site_label_2
_geom_bond_distance
_geom_bond_publ_flag
Br(1) C(25) 1.859(8) yes
Cl(1) C(27) 1.727(7) yes
O(1) C(3) 1.448(7) yes
O(2) C(7) 1.449(8) yes
O(3) C(12) 1.445(8) yes
O(4) C(24) 1.20(1) yes
O(5) C(24) 1.31(1) yes
C(1) C(2) 1.533(9) yes
C(1) C(10) 1.538(10) yes
C(2) C(3) 1.52(1) yes
C(3) C(4) 1.48(1) yes
C(4) C(5) 1.543(9) yes
C(5) C(6) 1.521(10) yes
C(5) C(10) 1.57(1) yes
C(6) C(7) 1.525(9) yes
C(7) C(8) 1.53(1) yes
C(8) C(9) 1.549(9) yes
C(8) C(14) 1.521(9) yes
C(9) C(10) 1.556(7) yes
C(9) C(11) 1.54(1) yes
C(10) C(19) 1.548(8) yes
C(11) C(12) 1.527(8) yes
C(12) C(13) 1.554(9) yes
C(13) C(14) 1.526(10) yes
C(13) C(17) 1.551(9) yes
C(13) C(18) 1.535(8) yes
C(14) C(15) 1.506(9) yes
C(15) C(16) 1.54(1) yes
C(16) C(17) 1.56(1) yes
C(17) C(20) 1.55(1) yes
C(20) C(21) 1.52(1) yes
C(20) C(22) 1.538(9) yes
C(22) C(23) 1.491(10) yes
C(23) C(24) 1.516(10) yes
C(25) C(26) 1.375(8) yes
C(25) C(30) 1.374(8) yes
C(26) C(27) 1.405(8) yes
C(27) C(28) 1.384(8) yes
C(28) C(29) 1.376(9) yes
C(29) C(30) 1.389(9) yes

loop_
_geom_contact_atom_site_label_1
_geom_contact_atom_site_label_2
_geom_contact_distance
_geom_contact_site_symmetry_2
O(1) O(2) 2.648(7) 2_545
O(1) O(3) 2.854(7) 2_555
O(1) C(7) 3.592(8) 2_545
O(2) O(5) 2.674(6) 2_454
O(2) C(2) 3.397(8) 2_555
O(2) C(24) 3.472(8) 2_454
O(2) O(4) 3.491(7) 2_454
O(2) C(3) 3.538(8) 2_555
O(3) O(4) 2.866(8) 2_444
O(3) C(28) 3.60(1) .
O(4) C(29) 3.38(1) 2_454
O(4) C(21) 3.51(1) 2_454
O(5) C(14) 3.319(8) 2_444
O(5) C(15) 3.439(9) 2_444
O(5) C(28) 3.45(1) 2_444

loop_
_geom_torsion_atom_site_label_1
_geom_torsion_atom_site_label_2
_geom_torsion_atom_site_label_3
_geom_torsion_atom_site_label_4
_geom_torsion
_geom_torsion_site_symmetry_1
_geom_torsion_site_symmetry_2
_geom_torsion_site_symmetry_3
_geom_torsion_site_symmetry_4
_geom_torsion_publ_flag
Br(1) C(25) C(26) C(27) 179.5(8) 1_555 1_555 1_555 1_555 yes
Br(1) C(25) C(30) C(29) -178.1(9) 1_555 1_555 1_555 1_555 yes
Cl(1) C(27) C(26) C(25) 178.6(9) 1_555 1_555 1_555 1_555 yes
Cl(1) C(27) C(28) C(29) -176.4(9) 1_555 1_555 1_555 1_555 yes
O(1) C(3) C(2) C(1) -176.7(5) 1_555 1_555 1_555 1_555 yes
O(1) C(3) C(4) C(5) 174.8(5) 1_555 1_555 1_555 1_555 yes
O(2) C(7) C(6) C(5) -69.5(8) 1_555 1_555 1_555 1_555 yes
O(2) C(7) C(8) C(9) 69.6(6) 1_555 1_555 1_555 1_555 yes
O(2) C(7) C(8) C(14) -54.0(6) 1_555 1_555 1_555 1_555 yes
O(3) C(12) C(11) C(9) 67.9(7) 1_555 1_555 1_555 1_555 yes
O(3) C(12) C(13) C(14) -66.1(6) 1_555 1_555 1_555 1_555 yes
O(3) C(12) C(13) C(17) 46.1(7) 1_555 1_555 1_555 1_555 yes
O(3) C(12) C(13) C(18) 171.6(5) 1_555 1_555 1_555 1_555 yes
O(4) C(24) C(23) C(22) -39(1) 1_555 1_555 1_555 1_555 yes
O(5) C(24) C(23) C(22) 138.3(8) 1_555 1_555 1_555 1_555 yes
C(1) C(2) C(3) C(4) -55.6(7) 1_555 1_555 1_555 1_555 yes
C(1) C(10) C(5) C(4) 48.1(6) 1_555 1_555 1_555 1_555 yes
C(1) C(10) C(5) C(6) 174.3(5) 1_555 1_555 1_555 1_555 yes
C(1) C(10) C(9) C(8) -174.8(5) 1_555 1_555 1_555 1_555 yes
C(1) C(10) C(9) C(11) 59.9(7) 1_555 1_555 1_555 1_555 yes
C(2) C(1) C(10) C(5) -52.6(7) 1_555 1_555 1_555 1_555 yes
C(2) C(1) C(10) C(9) 68.8(7) 1_555 1_555 1_555 1_555 yes
C(2) C(1) C(10) C(19) -169.8(6) 1_555 1_555 1_555 1_555 yes
C(2) C(3) C(4) C(5) 54.8(7) 1_555 1_555 1_555 1_555 yes
C(3) C(2) C(1) C(10) 57.0(7) 1_555 1_555 1_555 1_555 yes
C(3) C(4) C(5) C(6) -178.9(5) 1_555 1_555 1_555 1_555 yes
C(3) C(4) C(5) C(10) -51.7(7) 1_555 1_555 1_555 1_555 yes
C(4) C(5) C(6) C(7) 76.7(7) 1_555 1_555 1_555 1_555 yes
C(4) C(5) C(10) C(9) -75.7(6) 1_555 1_555 1_555 1_555 yes
C(4) C(5) C(10) C(19) 163.3(5) 1_555 1_555 1_555 1_555 yes
C(5) C(6) C(7) C(8) 50.5(7) 1_555 1_555 1_555 1_555 yes
C(5) C(10) C(9) C(8) -54.1(6) 1_555 1_555 1_555 1_555 yes
C(5) C(10) C(9) C(11) -179.4(5) 1_555 1_555 1_555 1_555 yes
C(6) C(5) C(10) C(9) 50.5(6) 1_555 1_555 1_555 1_555 yes
C(6) C(5) C(10) C(19) -70.5(6) 1_555 1_555 1_555 1_555 yes
C(6) C(7) C(8) C(9) -52.5(6) 1_555 1_555 1_555 1_555 yes
C(6) C(7) C(8) C(14) -176.1(5) 1_555 1_555 1_555 1_555 yes
C(7) C(6) C(5) C(10) -50.7(7) 1_555 1_555 1_555 1_555 yes
C(7) C(8) C(9) C(10) 56.9(6) 1_555 1_555 1_555 1_555 yes
C(7) C(8) C(9) C(11) -175.4(5) 1_555 1_555 1_555 1_555 yes
C(7) C(8) C(14) C(13) -176.1(5) 1_555 1_555 1_555 1_555 yes
C(7) C(8) C(14) C(15) -52.0(7) 1_555 1_555 1_555 1_555 yes
C(8) C(9) C(10) C(19) 66.2(7) 1_555 1_555 1_555 1_555 yes
C(8) C(9) C(11) C(12) 52.0(7) 1_555 1_555 1_555 1_555 yes
C(8) C(14) C(13) C(12) -59.4(6) 1_555 1_555 1_555 1_555 yes
C(8) C(14) C(13) C(17) 176.8(5) 1_555 1_555 1_555 1_555 yes
C(8) C(14) C(13) C(18) 60.5(6) 1_555 1_555 1_555 1_555 yes
C(8) C(14) C(15) C(16) -163.1(6) 1_555 1_555 1_555 1_555 yes
C(9) C(8) C(14) C(13) 58.6(6) 1_555 1_555 1_555 1_555 yes
C(9) C(8) C(14) C(15) -177.3(5) 1_555 1_555 1_555 1_555 yes
C(9) C(11) C(12) C(13) -53.7(7) 1_555 1_555 1_555 1_555 yes
C(10) C(9) C(8) C(14) -178.5(5) 1_555 1_555 1_555 1_555 yes
C(10) C(9) C(11) C(12) 178.7(5) 1_555 1_555 1_555 1_555 yes
C(11) C(9) C(8) C(14) -50.8(6) 1_555 1_555 1_555 1_555 yes
C(11) C(9) C(10) C(19) -59.1(8) 1_555 1_555 1_555 1_555 yes
C(11) C(12) C(13) C(14) 53.3(6) 1_555 1_555 1_555 1_555 yes
C(11) C(12) C(13) C(17) 165.5(6) 1_555 1_555 1_555 1_555 yes
C(11) C(12) C(13) C(18) -68.9(7) 1_555 1_555 1_555 1_555 yes
C(12) C(13) C(14) C(15) 170.6(5) 1_555 1_555 1_555 1_555 yes
C(12) C(13) C(17) C(16) -156.8(6) 1_555 1_555 1_555 1_555 yes
C(12) C(13) C(17) C(20) 79.9(7) 1_555 1_555 1_555 1_555 yes
C(13) C(14) C(15) C(16) -33.9(7) 1_555 1_555 1_555 1_555 yes
C(13) C(17) C(16) C(15) 20.7(7) 1_555 1_555 1_555 1_555 yes
C(13) C(17) C(20) C(21) -58.5(9) 1_555 1_555 1_555 1_555 yes
C(13) C(17) C(20) C(22) 177.3(6) 1_555 1_555 1_555 1_555 yes
C(14) C(13) C(17) C(16) -40.2(6) 1_555 1_555 1_555 1_555 yes
C(14) C(13) C(17) C(20) -163.5(6) 1_555 1_555 1_555 1_555 yes
C(14) C(15) C(16) C(17) 7.5(8) 1_555 1_555 1_555 1_555 yes
C(15) C(14) C(13) C(17) 46.7(6) 1_555 1_555 1_555 1_555 yes
C(15) C(14) C(13) C(18) -69.5(6) 1_555 1_555 1_555 1_555 yes
C(15) C(16) C(17) C(20) 150.2(5) 1_555 1_555 1_555 1_555 yes
C(16) C(17) C(13) C(18) 78.2(7) 1_555 1_555 1_555 1_555 yes
C(16) C(17) C(20) C(21) -178.0(7) 1_555 1_555 1_555 1_555 yes
C(16) C(17) C(20) C(22) 57.8(8) 1_555 1_555 1_555 1_555 yes
C(17) C(20) C(22) C(23) -162.2(8) 1_555 1_555 1_555 1_555 yes
C(18) C(13) C(17) C(20) -45.2(8) 1_555 1_555 1_555 1_555 yes
C(20) C(22) C(23) C(24) 176.4(8) 1_555 1_555 1_555 1_555 yes
C(21) C(20) C(22) C(23) 72.6(10) 1_555 1_555 1_555 1_555 yes
C(25) C(26) C(27) C(28) -1(1) 1_555 1_555 1_555 1_555 yes
C(25) C(30) C(29) C(28) -1(1) 1_555 1_555 1_555 1_555 yes
C(26) C(25) C(30) C(29) 3(1) 1_555 1_555 1_555 1_555 yes
C(26) C(27) C(28) C(29) 3(1) 1_555 1_555 1_555 1_555 yes
C(27) C(26) C(25) C(30) -1(1) 1_555 1_555 1_555 1_555 yes
C(27) C(28) C(29) C(30) -2(1) 1_555 1_555 1_555 1_555 yes
